data_4129167
loop_
_publ_author_name
'Berdiell, Izar Capel'
'Hochd\"orffer, Tim'
'Desplanches, C\'edric'
'Kulmaczewski, Rafal'
'Shahid, Namrah'
'Wolny, Juliusz A.'
'Warriner, Stuart L.'
'Cespedes, Oscar'
'Sch\"unemann, Volker'
'Chastanet, Guillaume'
'Halcrow, Malcolm A.'

_publ_section_title
;
 Supramolecular Iron Metallocubanes Exhibiting Site-Selective Thermal and
 Light-Induced Spin-Crossover.
;
_journal_issue 47
_journal_name_full 'Journal of the American Chemical Society'
_journal_page_first 18759
_journal_page_last 18770
_journal_paper_doi 10.1021/jacs.9b08862
_journal_volume 141
_journal_year 2019
_chemical_formula_moiety 'C12 H12 N6 O'
_chemical_formula_sum 'C12 H12 N6 O'
_chemical_formula_weight 256.28
_chemical_name_systematic
;
4,6-Di(4-methylpyrazol-1-yl)pyrimid-2-one (HL2)
;
_space_group_crystal_system triclinic
_space_group_IT_number 2
_space_group_name_Hall '-P 1'
_space_group_name_H-M_alt 'P -1'
_atom_sites_solution_hydrogens geom
_atom_sites_solution_primary direct
_atom_sites_solution_secondary difmap
_audit_creation_date 2019-03-14
_audit_creation_method
;
  Olex2 1.2
  (compiled Apr 23 2013 17:54:37, GUI svn.r4466)
;
_cell_angle_alpha 77.757(7)
_cell_angle_beta 88.305(6)
_cell_angle_gamma 75.102(6)
_cell_formula_units_Z 2
_cell_length_a 6.3701(4)
_cell_length_b 8.0327(6)
_cell_length_c 12.0083(11)
_cell_measurement_reflns_used 1956
_cell_measurement_temperature 125(2)
_cell_measurement_theta_max 72.78
_cell_measurement_theta_min 5.81
_cell_volume 580.09(8)
_computing_cell_refinement 'CrysAlisPro, Agilent Technologies'
_computing_data_collection 'CrysAlisPro, Agilent Technologies'
_computing_data_reduction 'CrysAlisPro, Agilent Technologies'
_computing_molecular_graphics 'XSEED (Barbour, 2001)'
_computing_publication_material
;
O. V. Dolomanov, L. J. Bourhis, R. J. Gildea, J. A. K. Howard and H. Puschmann,
OLEX2: a complete structure solution, refinement and analysis program.
J. Appl. Cryst. (2009). 42, 339-341.
;
_computing_structure_refinement 'SHELXL-97 (Sheldrick, 1997)'
_computing_structure_solution 'SHELXS-97 (Sheldrick, 1990)'
_diffrn_ambient_temperature 125(2)
_diffrn_detector_area_resol_mean 5.3095
_diffrn_measured_fraction_theta_full 0.940
_diffrn_measured_fraction_theta_max 0.929
_diffrn_measurement_device_type 'SuperNova, Dual, Cu at zero, Atlas'
_diffrn_measurement_method '\w scans'
_diffrn_radiation_monochromator mirror
_diffrn_radiation_source 'SuperNova (Cu) X-ray Source'
_diffrn_radiation_type CuK\a
_diffrn_radiation_wavelength 1.54184
_diffrn_reflns_av_R_equivalents 0.0355
_diffrn_reflns_av_unetI/netI 0.0452
_diffrn_reflns_limit_h_max 5
_diffrn_reflns_limit_h_min -7
_diffrn_reflns_limit_k_max 9
_diffrn_reflns_limit_k_min -9
_diffrn_reflns_limit_l_max 14
_diffrn_reflns_limit_l_min -12
_diffrn_reflns_number 4021
_diffrn_reflns_theta_full 72.00
_diffrn_reflns_theta_max 73.18
_diffrn_reflns_theta_min 3.77
_diffrn_standards_decay_% 0
_diffrn_standards_interval_count 0
_diffrn_standards_interval_time 0
_diffrn_standards_number 0
_exptl_absorpt_coefficient_mu 0.837
_exptl_absorpt_correction_T_max 1.000
_exptl_absorpt_correction_T_min 0.900
_exptl_absorpt_correction_type multi-scan
_exptl_absorpt_process_details
; 
CrysAlisPro, Agilent Technologies,
Version 1.171.36.24 (release 03-12-2012 CrysAlis171 .NET)
Empirical absorption correction using spherical harmonics,
 implemented in SCALE3 ABSPACK scaling algorithm.
;
_exptl_crystal_colour yellow
_exptl_crystal_density_diffrn 1.467
_exptl_crystal_density_method 'not measured'
_exptl_crystal_description 'rectangular prism'
_exptl_crystal_F_000 268
_exptl_crystal_size_max 0.25
_exptl_crystal_size_mid 0.20
_exptl_crystal_size_min 0.10
_refine_diff_density_max 0.278
_refine_diff_density_min -0.289
_refine_diff_density_rms 0.060
_refine_ls_extinction_method none
_refine_ls_goodness_of_fit_ref 1.037
_refine_ls_hydrogen_treatment refxyz
_refine_ls_matrix_type full
_refine_ls_number_parameters 208
_refine_ls_number_reflns 2144
_refine_ls_number_restraints 0
_refine_ls_restrained_S_all 1.037
_refine_ls_R_factor_all 0.0575
_refine_ls_R_factor_gt 0.0512
_refine_ls_shift/su_max 0.000
_refine_ls_shift/su_mean 0.000
_refine_ls_structure_factor_coef Fsqd
_refine_ls_weighting_details 'calc w=1/[\s^2^(Fo^2^)+(0.0880P)^2^+0.1352P] where P=(Fo^2^+2Fc^2^)/3'
_refine_ls_weighting_scheme calc
_refine_ls_wR_factor_gt 0.1359
_refine_ls_wR_factor_ref 0.1416
_reflns_number_gt 1858
_reflns_number_total 2144
_reflns_threshold_expression >2sigma(I)
_cod_data_source_file ja9b08862_si_003.cif
_cod_data_source_block icb-161L
_cod_depositor_comments 'Adding full bibliography for 4129157--4129168.cif.'
_cod_database_code 4129167
_olex2_refinement_description
;
1. Fixed Uiso
 At 1.2 times of:
  All C(H) groups, All N(H) groups
 At 1.5 times of:
  All C(H,H,H) groups
;

loop_
_space_group_symop_id
_space_group_symop_operation_xyz
1 'x, y, z'
2 '-x, -y, -z'

loop_
_atom_site_label
_atom_site_type_symbol
_atom_site_fract_x
_atom_site_fract_y
_atom_site_fract_z
_atom_site_U_iso_or_equiv
_atom_site_adp_type
_atom_site_occupancy
_atom_site_symmetry_multiplicity
_atom_site_calc_flag
C1 C 0.4877(3) 0.3897(2) 0.75438(14) 0.0227(4) Uani 1 1 d
H1 H 0.549(4) 0.391(3) 0.820(2) 0.027 Uiso 1 1 d
C2 C 0.6027(3) 0.3024(2) 0.67346(14) 0.0211(4) Uani 1 1 d
N3 N 0.5260(2) 0.29707(19) 0.57355(12) 0.0218(3) Uani 1 1 d
C4 C 0.3143(3) 0.3822(2) 0.54646(14) 0.0216(4) Uani 1 1 d
N5 N 0.1903(2) 0.47080(19) 0.62361(12) 0.0213(3) Uani 1 1 d
H5 H 0.057(5) 0.519(3) 0.604(2) 0.026 Uiso 1 1 d
C6 C 0.2752(3) 0.4766(2) 0.72462(14) 0.0209(4) Uani 1 1 d
O7 O 0.2281(2) 0.38299(17) 0.45498(10) 0.0253(3) Uani 1 1 d
N8 N 0.8196(2) 0.20714(19) 0.69766(12) 0.0222(3) Uani 1 1 d
N9 N 0.9146(3) 0.1898(2) 0.80150(13) 0.0253(4) Uani 1 1 d
C10 C 1.1116(3) 0.0887(2) 0.79432(15) 0.0253(4) Uani 1 1 d
H10 H 1.216(4) 0.059(3) 0.861(2) 0.030 Uiso 1 1 d
C11 C 1.1504(3) 0.0394(2) 0.68743(15) 0.0239(4) Uani 1 1 d
C12 C 0.9585(3) 0.1187(2) 0.62825(15) 0.0242(4) Uani 1 1 d
H12 H 0.911(4) 0.121(3) 0.553(2) 0.029 Uiso 1 1 d
C13 C 1.3537(3) -0.0720(3) 0.64836(17) 0.0281(4) Uani 1 1 d
H13A H 1.346(5) -0.068(4) 0.568(2) 0.042 Uiso 1 1 d
H13B H 1.387(5) -0.192(4) 0.688(2) 0.042 Uiso 1 1 d
H13C H 1.491(5) -0.035(4) 0.662(2) 0.042 Uiso 1 1 d
N14 N 0.1405(2) 0.57192(19) 0.79598(12) 0.0214(3) Uani 1 1 d
N15 N 0.2400(2) 0.5954(2) 0.89001(12) 0.0260(4) Uani 1 1 d
C16 C 0.0774(3) 0.6850(2) 0.94127(15) 0.0262(4) Uani 1 1 d
H16 H 0.112(4) 0.720(3) 1.016(2) 0.031 Uiso 1 1 d
C17 C -0.1259(3) 0.7206(2) 0.88338(14) 0.0245(4) Uani 1 1 d
C18 C -0.0777(3) 0.6464(2) 0.79075(15) 0.0244(4) Uani 1 1 d
H18 H -0.160(4) 0.643(3) 0.731(2) 0.029 Uiso 1 1 d
C19 C -0.3406(3) 0.8174(3) 0.91994(16) 0.0311(4) Uani 1 1 d
H19A H -0.458(5) 0.781(4) 0.888(2) 0.047 Uiso 1 1 d
H19B H -0.363(5) 0.942(4) 0.897(2) 0.047 Uiso 1 1 d
H19C H -0.354(5) 0.789(4) 1.004(3) 0.047 Uiso 1 1 d

loop_
_atom_site_aniso_label
_atom_site_aniso_U_11
_atom_site_aniso_U_22
_atom_site_aniso_U_33
_atom_site_aniso_U_23
_atom_site_aniso_U_13
_atom_site_aniso_U_12
C1 0.0204(9) 0.0284(9) 0.0203(8) -0.0083(6) -0.0048(6) -0.0048(6)
C2 0.0190(9) 0.0218(8) 0.0230(8) -0.0057(6) -0.0027(6) -0.0050(6)
N3 0.0186(8) 0.0264(7) 0.0215(7) -0.0092(6) -0.0031(5) -0.0044(5)
C4 0.0200(9) 0.0237(8) 0.0219(8) -0.0062(6) -0.0019(6) -0.0058(6)
N5 0.0171(8) 0.0266(7) 0.0207(7) -0.0082(6) -0.0037(6) -0.0037(6)
C6 0.0205(9) 0.0229(8) 0.0210(8) -0.0064(6) -0.0031(6) -0.0069(6)
O7 0.0212(7) 0.0346(7) 0.0214(6) -0.0117(5) -0.0048(5) -0.0040(5)
N8 0.0181(8) 0.0281(7) 0.0210(7) -0.0087(6) -0.0044(5) -0.0038(5)
N9 0.0222(8) 0.0303(8) 0.0227(7) -0.0093(6) -0.0063(6) -0.0014(6)
C10 0.0206(9) 0.0290(9) 0.0257(9) -0.0096(7) -0.0047(6) -0.0017(6)
C11 0.0213(9) 0.0239(8) 0.0271(8) -0.0078(7) -0.0030(6) -0.0045(6)
C12 0.0218(9) 0.0285(9) 0.0239(9) -0.0105(7) -0.0015(6) -0.0050(6)
C13 0.0208(10) 0.0325(10) 0.0318(10) -0.0136(8) -0.0016(7) -0.0023(7)
N14 0.0226(8) 0.0256(7) 0.0177(7) -0.0083(5) -0.0052(5) -0.0056(5)
N15 0.0226(8) 0.0348(8) 0.0228(7) -0.0129(6) -0.0052(6) -0.0053(6)
C16 0.0253(10) 0.0314(9) 0.0229(8) -0.0103(7) -0.0031(7) -0.0048(7)
C17 0.0234(10) 0.0282(9) 0.0225(8) -0.0077(7) -0.0018(6) -0.0053(7)
C18 0.0203(9) 0.0295(9) 0.0243(8) -0.0092(7) -0.0038(6) -0.0045(7)
C19 0.0245(10) 0.0392(11) 0.0298(10) -0.0142(8) -0.0024(7) -0.0024(8)

loop_
_atom_type_symbol
_atom_type_description
_atom_type_scat_dispersion_real
_atom_type_scat_dispersion_imag
_atom_type_scat_source
C C 0.0181 0.0091 'International Tables Vol C Tables 4.2.6.8 and 6.1.1.4'
H H 0.0000 0.0000 'International Tables Vol C Tables 4.2.6.8 and 6.1.1.4'
N N 0.0311 0.0180 'International Tables Vol C Tables 4.2.6.8 and 6.1.1.4'
O O 0.0492 0.0322 'International Tables Vol C Tables 4.2.6.8 and 6.1.1.4'

loop_
_geom_angle_atom_site_label_1
_geom_angle_atom_site_label_2
_geom_angle_atom_site_label_3
_geom_angle
C2 C1 H1 122.2(15)
C6 C1 H1 122.5(15)
C6 C1 C2 115.21(15)
C1 C2 N8 119.13(15)
N3 C2 C1 126.26(16)
N3 C2 N8 114.60(15)
C2 N3 C4 117.52(15)
N3 C4 N5 119.10(14)
O7 C4 N3 121.94(16)
O7 C4 N5 118.96(15)
C4 N5 H5 115.5(16)
C6 N5 C4 121.92(15)
C6 N5 H5 122.6(16)
C1 C6 N14 121.85(15)
N5 C6 C1 119.96(16)
N5 C6 N14 118.18(15)
N9 N8 C2 120.82(14)
C12 N8 C2 127.38(15)
C12 N8 N9 111.77(14)
C10 N9 N8 103.66(14)
N9 C10 H10 118.6(14)
N9 C10 C11 113.41(16)
C11 C10 H10 127.9(14)
C10 C11 C13 128.36(16)
C12 C11 C10 103.45(16)
C12 C11 C13 128.20(16)
N8 C12 H12 119.7(15)
C11 C12 N8 107.71(15)
C11 C12 H12 132.6(15)
C11 C13 H13A 111.6(17)
C11 C13 H13B 113.6(17)
C11 C13 H13C 113.9(15)
H13A C13 H13B 109(2)
H13A C13 H13C 106(2)
H13B C13 H13C 103(2)
N15 N14 C6 116.36(14)
C18 N14 C6 131.27(15)
C18 N14 N15 112.37(14)
C16 N15 N14 103.22(14)
N15 C16 H16 118.0(14)
N15 C16 C17 113.00(15)
C17 C16 H16 129.0(14)
C16 C17 C19 126.13(16)
C18 C17 C16 104.46(16)
C18 C17 C19 129.40(17)
N14 C18 H18 120.1(15)
C17 C18 N14 106.95(15)
C17 C18 H18 133.0(16)
C17 C19 H19A 110.0(16)
C17 C19 H19B 111.8(18)
C17 C19 H19C 111.9(17)
H19A C19 H19B 110(2)
H19A C19 H19C 106(2)
H19B C19 H19C 108(2)

loop_
_geom_bond_atom_site_label_1
_geom_bond_atom_site_label_2
_geom_bond_distance
C1 H1 0.89(3)
C1 C2 1.398(2)
C1 C6 1.373(2)
C2 N3 1.322(2)
C2 N8 1.402(2)
N3 C4 1.360(2)
C4 N5 1.391(2)
C4 O7 1.240(2)
N5 H5 0.86(3)
N5 C6 1.357(2)
C6 N14 1.398(2)
N8 N9 1.367(2)
N8 C12 1.366(2)
N9 C10 1.320(2)
C10 H10 1.01(3)
C10 C11 1.418(3)
C11 C12 1.365(3)
C11 C13 1.498(2)
C12 H12 0.95(2)
C13 H13A 0.96(3)
C13 H13B 0.95(3)
C13 H13C 1.02(3)
N14 N15 1.3804(19)
N14 C18 1.363(2)
N15 C16 1.318(2)
C16 H16 1.04(2)
C16 C17 1.422(3)
C17 C18 1.361(2)
C17 C19 1.493(3)
C18 H18 0.91(3)
C19 H19A 0.98(3)
C19 H19B 0.96(3)
C19 H19C 0.99(3)

loop_
_geom_hbond_atom_site_label_D
_geom_hbond_atom_site_label_H
_geom_hbond_atom_site_label_A
_geom_hbond_distance_DH
_geom_hbond_distance_HA
_geom_hbond_distance_DA
_geom_hbond_angle_DHA
_geom_hbond_site_symmetry_A
N5 H5 O7 0.86(3) 1.88(3) 2.728(2) 174(2) 2_566
